data_4316512
loop_
_publ_author_name
'Volodimir D. Vreshch'
'Jen-Hsien Yang'
'Haitao Zhang'
'Alexander S. Filatov'
'Evgeny V. Dikarev'

_publ_contact_author_address
;
 Department of Chemistry
 University at Albany, SUNY
 1400 Washington Avenue
 Albany, NY 12222
;
_publ_contact_author_email dikarev@albany.edu
_publ_contact_author_fax (518)4423462
_publ_contact_author_name 'Evgeny V. Dikarev'
_publ_contact_author_phone (518)4424401
_publ_section_title
;
 Monomeric Square-Planar Cobalt(II) Acetylacetonate: Mystery or Mistake?
;
_journal_name_full 'Inorganic Chemistry'
_journal_page_first 8430
_journal_page_last 8434
_journal_paper_doi 10.1021/ic100963r
_journal_volume 49
_journal_year 2010
_chemical_formula_moiety 'C30 H42 Co3 O12, 2(C2 H4 Cl2)'
_chemical_formula_sum 'C34 H50 Cl4 Co3 O12'
_chemical_formula_weight 969.33
_chemical_name_systematic
;
 (2,4-Pentanedionato) cobalt(ii) 1,2 dichlorethane solvate
;
_space_group_IT_number 14
_symmetry_cell_setting monoclinic
_symmetry_Int_Tables_number 14
_symmetry_space_group_name_Hall '-P 2ybc'
_symmetry_space_group_name_H-M 'P 1 21/c 1'
_atom_sites_solution_hydrogens geom
_atom_sites_solution_primary direct
_atom_sites_solution_secondary difmap
_cell_angle_alpha 90
_cell_angle_beta 95.7510(10)
_cell_angle_gamma 90
_cell_formula_units_Z 2
_cell_length_a 11.8473(7)
_cell_length_b 8.5263(5)
_cell_length_c 22.0237(12)
_cell_measurement_reflns_used 8390
_cell_measurement_temperature 298(2)
_cell_measurement_theta_max 28.04
_cell_measurement_theta_min 2.41
_cell_volume 2213.5(2)
_computing_cell_refinement 'Bruker SMART'
_computing_data_collection 'Bruker SMART'
_computing_data_reduction 'Bruker SAINT'
_computing_molecular_graphics 'Bruker SHELXTL'
_computing_publication_material 'Bruker SHELXTL'
_computing_structure_refinement 'SHELXL-97 (Sheldrick, 1997)'
_computing_structure_solution 'Bruker SHELXTL'
_diffrn_ambient_temperature 298(2)
_diffrn_measured_fraction_theta_full 0.999
_diffrn_measured_fraction_theta_max 0.945
_diffrn_measurement_device_type 'Bruker SMART APEX CCD area-detector'
_diffrn_measurement_method '0.30\% \w scans'
_diffrn_radiation_monochromator graphite
_diffrn_radiation_type MoK\a
_diffrn_radiation_wavelength 0.71073
_diffrn_reflns_av_R_equivalents 0.0268
_diffrn_reflns_av_unetI/netI 0.0269
_diffrn_reflns_limit_h_max 15
_diffrn_reflns_limit_h_min -15
_diffrn_reflns_limit_k_max 11
_diffrn_reflns_limit_k_min -11
_diffrn_reflns_limit_l_max 28
_diffrn_reflns_limit_l_min -28
_diffrn_reflns_number 18265
_diffrn_reflns_theta_full 25
_diffrn_reflns_theta_max 28.3
_diffrn_reflns_theta_min 1.73
_exptl_absorpt_coefficient_mu 1.405
_exptl_absorpt_correction_T_max 0.8169
_exptl_absorpt_correction_T_min 0.6033
_exptl_absorpt_correction_type empirical
_exptl_absorpt_process_details 'SADABS (Sheldrick, 1996)'
_exptl_crystal_colour purple
_exptl_crystal_density_diffrn 1.454
_exptl_crystal_density_method 'not measured'
_exptl_crystal_description block
_exptl_crystal_F_000 998
_exptl_crystal_size_max 0.4
_exptl_crystal_size_mid 0.17
_exptl_crystal_size_min 0.15
_refine_diff_density_max 0.629
_refine_diff_density_min -0.293
_refine_diff_density_rms 0.062
_refine_ls_extinction_method none
_refine_ls_goodness_of_fit_ref 1.022
_refine_ls_hydrogen_treatment noref
_refine_ls_matrix_type full
_refine_ls_number_parameters 265
_refine_ls_number_reflns 5215
_refine_ls_number_restraints 0
_refine_ls_restrained_S_all 1.022
_refine_ls_R_factor_all 0.0604
_refine_ls_R_factor_gt 0.043
_refine_ls_shift/su_max 0.003
_refine_ls_shift/su_mean 0
_refine_ls_structure_factor_coef Fsqd
_refine_ls_weighting_details 'calc w=1/[\s^2^(Fo^2^)+(0.0659P)^2^+0.3025P] where P=(Fo^2^+2Fc^2^)/3'
_refine_ls_weighting_scheme calc
_refine_ls_wR_factor_gt 0.1052
_refine_ls_wR_factor_ref 0.1165
_reflns_number_gt 3938
_reflns_number_total 5215
_reflns_threshold_expression >2sigma(I)
_cod_data_source_file ic100963r_si_001_4.cif
_cod_data_source_block 3
_cod_depositor_comments
;
The following automatic conversions were performed:

'_symmetry_cell_setting' value 'Monoclinic' changed to 'monoclinic'
according to the built-in table from CIF Core dictionary named
'cif_core.dic' version 2.4.1 from 2010-06-29.

Automatic conversion script
Id: cif_fix_values 1646 2011-03-28 12:23:43Z adriana 
;
_cod_database_code 4316512

loop_
_symmetry_equiv_pos_as_xyz
'x, y, z'
'-x, y+1/2, -z+1/2'
'-x, -y, -z'
'x, -y-1/2, z-1/2'

loop_
_atom_site_label
_atom_site_type_symbol
_atom_site_fract_x
_atom_site_fract_y
_atom_site_fract_z
_atom_site_U_iso_or_equiv
_atom_site_adp_type
_atom_site_occupancy
_atom_site_symmetry_multiplicity
_atom_site_calc_flag
_atom_site_refinement_flags
_atom_site_disorder_assembly
_atom_site_disorder_group
Co1 Co -0.16435(3) 0.38988(4) 0.078931(15) 0.04716(12) Uani 1 1 d . . .
Co2 Co 0 0.5 0 0.04296(13) Uani 1 2 d S . .
C1 C -0.0644(3) 0.0370(4) 0.21690(16) 0.0845(10) Uani 1 1 d . . .
H1A H -0.1275 0.0617 0.2394 0.127 Uiso 1 1 calc R . .
H1B H 0.0039 0.0338 0.2443 0.127 Uiso 1 1 calc R . .
H1C H -0.0766 -0.0633 0.1976 0.127 Uiso 1 1 calc R . .
C2 C -0.0534(3) 0.1616(3) 0.16872(12) 0.0561(6) Uani 1 1 d . . .
C3 C 0.0560(3) 0.2195(3) 0.16294(12) 0.0595(7) Uani 1 1 d . . .
H3 H 0.1147 0.1741 0.1881 0.071 Uiso 1 1 calc R . .
C4 C 0.0863(2) 0.3356(3) 0.12430(11) 0.0505(6) Uani 1 1 d . . .
C5 C 0.2079(2) 0.3787(4) 0.12222(15) 0.0694(8) Uani 1 1 d . . .
H5A H 0.2252 0.3812 0.0806 0.104 Uiso 1 1 calc R . .
H5B H 0.2552 0.3024 0.1445 0.104 Uiso 1 1 calc R . .
H5C H 0.2217 0.4802 0.1403 0.104 Uiso 1 1 calc R . .
C6 C -0.3121(3) 0.7190(4) 0.19846(16) 0.0794(9) Uani 1 1 d . . .
H6A H -0.288 0.6602 0.2346 0.119 Uiso 1 1 calc R . .
H6B H -0.3921 0.705 0.1883 0.119 Uiso 1 1 calc R . .
H6C H -0.296 0.8282 0.2056 0.119 Uiso 1 1 calc R . .
C7 C -0.2493(2) 0.6617(3) 0.14643(12) 0.0551(6) Uani 1 1 d . . .
C8 C -0.2249(2) 0.7713(3) 0.10174(12) 0.0567(6) Uani 1 1 d . . .
H8 H -0.2484 0.8739 0.1073 0.068 Uiso 1 1 calc R . .
C9 C -0.1701(2) 0.7423(3) 0.05077(12) 0.0505(6) Uani 1 1 d . . .
C10 C -0.1455(3) 0.8760(3) 0.00939(15) 0.0687(8) Uani 1 1 d . . .
H10A H -0.0768 0.8547 -0.0088 0.103 Uiso 1 1 calc R . .
H10B H -0.1367 0.9712 0.0327 0.103 Uiso 1 1 calc R . .
H10C H -0.2071 0.8874 -0.0221 0.103 Uiso 1 1 calc R . .
C11 C -0.4918(3) 0.2602(6) -0.0155(2) 0.1055(13) Uani 1 1 d . . .
H11A H -0.5203 0.2222 0.0211 0.158 Uiso 1 1 calc R . .
H11B H -0.5091 0.1859 -0.0478 0.158 Uiso 1 1 calc R . .
H11C H -0.5266 0.359 -0.0267 0.158 Uiso 1 1 calc R . .
C12 C -0.3640(2) 0.2813(4) -0.00435(15) 0.0656(7) Uani 1 1 d . . .
C13 C -0.2976(3) 0.2377(3) -0.05085(13) 0.0621(7) Uani 1 1 d . . .
H13 H -0.3355 0.1918 -0.0854 0.075 Uiso 1 1 calc R . .
C14 C -0.1831(2) 0.2557(3) -0.05076(12) 0.0519(6) Uani 1 1 d . . .
C15 C -0.1244(3) 0.2044(4) -0.10507(13) 0.0687(8) Uani 1 1 d . . .
H15A H -0.0766 0.2876 -0.1169 0.103 Uiso 1 1 calc R . .
H15B H -0.1801 0.1797 -0.1384 0.103 Uiso 1 1 calc R . .
H15C H -0.079 0.1133 -0.0945 0.103 Uiso 1 1 calc R . .
O1 O -0.14216(16) 0.2018(2) 0.13710(8) 0.0583(5) Uani 1 1 d . . .
O2 O 0.01290(14) 0.41442(19) 0.08932(7) 0.0490(4) Uani 1 1 d . . .
O3 O -0.22246(17) 0.5197(2) 0.14747(9) 0.0598(5) Uani 1 1 d . . .
O4 O -0.13964(15) 0.60426(18) 0.03479(8) 0.0500(4) Uani 1 1 d . . .
O5 O -0.32750(16) 0.3386(3) 0.04680(9) 0.0671(5) Uani 1 1 d . . .
O6 O -0.11761(14) 0.31350(19) -0.00555(7) 0.0490(4) Uani 1 1 d . . .
Cl1 Cl 0.37504(10) 0.65321(14) 0.22260(5) 0.1072(3) Uani 1 1 d . . .
Cl2 Cl 0.54716(12) 0.57674(16) 0.34701(7) 0.1264(4) Uani 1 1 d . . .
C16A C 0.3678(9) 0.7396(15) 0.2948(8) 0.101(4) Uani 0.6 1 d P A 1
H16A H 0.3307 0.8407 0.2895 0.121 Uiso 0.6 1 calc PR A 1
H16B H 0.3218 0.6739 0.3185 0.121 Uiso 0.6 1 calc PR A 1
C17A C 0.4806(7) 0.7615(8) 0.3292(4) 0.087(2) Uani 0.6 1 d P A 1
H17A H 0.4721 0.8182 0.3667 0.105 Uiso 0.6 1 calc PR A 1
H17B H 0.5282 0.8236 0.305 0.105 Uiso 0.6 1 calc PR A 1
C17B C 0.4280(12) 0.6948(17) 0.3414(5) 0.098(3) Uani 0.4 1 d P A 2
H17C H 0.362 0.6298 0.3455 0.118 Uiso 0.4 1 calc PR A 2
H17D H 0.4346 0.7685 0.3752 0.118 Uiso 0.4 1 calc PR A 2
C16B C 0.4098(15) 0.7826(18) 0.2843(9) 0.093(5) Uani 0.4 1 d P A 2
H16C H 0.478 0.8404 0.2777 0.111 Uiso 0.4 1 calc PR A 2
H16D H 0.3487 0.8573 0.2868 0.111 Uiso 0.4 1 calc PR A 2

loop_
_atom_site_aniso_label
_atom_site_aniso_U_11
_atom_site_aniso_U_22
_atom_site_aniso_U_33
_atom_site_aniso_U_23
_atom_site_aniso_U_13
_atom_site_aniso_U_12
Co1 0.0491(2) 0.0439(2) 0.0496(2) 0.00328(13) 0.01033(15) -0.00222(14)
Co2 0.0457(3) 0.0386(2) 0.0453(3) 0.00369(18) 0.00803(19) -0.00009(18)
C1 0.098(3) 0.075(2) 0.080(2) 0.0312(18) 0.0077(19) -0.0076(19)
C2 0.0768(19) 0.0423(13) 0.0496(14) 0.0020(11) 0.0088(14) -0.0006(13)
C3 0.0657(17) 0.0546(15) 0.0561(15) 0.0100(12) -0.0041(13) 0.0021(13)
C4 0.0567(15) 0.0461(13) 0.0475(14) -0.0027(10) -0.0003(12) 0.0006(11)
C5 0.0552(16) 0.0714(19) 0.079(2) 0.0128(15) -0.0075(15) -0.0063(14)
C6 0.088(2) 0.074(2) 0.083(2) -0.0110(17) 0.0389(18) 0.0032(17)
C7 0.0482(14) 0.0581(16) 0.0598(16) -0.0100(12) 0.0086(12) -0.0019(12)
C8 0.0609(16) 0.0447(14) 0.0655(16) -0.0038(12) 0.0115(13) 0.0056(12)
C9 0.0475(13) 0.0431(13) 0.0604(15) 0.0047(11) 0.0031(11) 0.0036(10)
C10 0.088(2) 0.0458(15) 0.074(2) 0.0131(13) 0.0176(17) 0.0095(14)
C11 0.058(2) 0.144(4) 0.112(3) -0.017(3) -0.005(2) -0.015(2)
C12 0.0540(16) 0.0647(17) 0.076(2) 0.0056(15) -0.0030(15) -0.0078(13)
C13 0.0631(17) 0.0628(17) 0.0583(16) -0.0024(13) -0.0044(14) -0.0102(13)
C14 0.0662(16) 0.0358(12) 0.0532(14) 0.0007(10) 0.0032(12) -0.0005(11)
C15 0.086(2) 0.0632(17) 0.0566(16) -0.0117(13) 0.0069(15) -0.0030(15)
O1 0.0628(11) 0.0522(11) 0.0612(11) 0.0115(8) 0.0117(9) -0.0021(9)
O2 0.0493(10) 0.0481(9) 0.0496(9) 0.0072(7) 0.0044(8) -0.0006(7)
O3 0.0684(12) 0.0546(11) 0.0593(11) -0.0014(8) 0.0205(9) -0.0020(9)
O4 0.0549(10) 0.0410(9) 0.0560(10) 0.0046(7) 0.0152(8) 0.0029(7)
O5 0.0521(11) 0.0824(13) 0.0671(13) -0.0040(10) 0.0081(10) -0.0085(10)
O6 0.0533(10) 0.0441(9) 0.0499(9) -0.0022(7) 0.0063(8) -0.0054(7)
Cl1 0.1000(7) 0.1224(8) 0.0953(7) -0.0177(6) -0.0088(6) -0.0073(6)
Cl2 0.1185(9) 0.1190(9) 0.1369(10) 0.0375(8) -0.0113(8) 0.0079(7)
C16A 0.083(7) 0.086(8) 0.140(9) -0.025(7) 0.039(7) 0.007(5)
C17A 0.100(5) 0.077(4) 0.086(5) -0.019(3) 0.017(5) -0.018(4)
C17B 0.083(8) 0.139(11) 0.079(7) -0.017(7) 0.034(6) -0.002(7)
C16B 0.098(12) 0.051(7) 0.125(13) -0.016(7) -0.010(10) 0.013(7)

loop_
_atom_type_symbol
_atom_type_description
_atom_type_scat_dispersion_real
_atom_type_scat_dispersion_imag
_atom_type_scat_source
C C 0.0033 0.0016 'International Tables Vol C Tables 4.2.6.8 and 6.1.1.4'
H H 0 0 'International Tables Vol C Tables 4.2.6.8 and 6.1.1.4'
O O 0.0106 0.006 'International Tables Vol C Tables 4.2.6.8 and 6.1.1.4'
Co Co 0.3494 0.9721 'International Tables Vol C Tables 4.2.6.8 and 6.1.1.4'
Cl Cl 0.1484 0.1585 'International Tables Vol C Tables 4.2.6.8 and 6.1.1.4'

loop_
_geom_angle_atom_site_label_1
_geom_angle_atom_site_label_2
_geom_angle_atom_site_label_3
_geom_angle
_geom_angle_site_symmetry_1
_geom_angle_site_symmetry_3
_geom_angle_publ_flag
O5 Co1 O3 89.70(8) . . ?
O5 Co1 O1 96.12(8) . . ?
O3 Co1 O1 89.65(7) . . ?
O5 Co1 O6 87.18(7) . . ?
O3 Co1 O6 163.89(7) . . ?
O1 Co1 O6 106.40(7) . . ?
O5 Co1 O2 164.25(8) . . ?
O3 Co1 O2 105.81(7) . . ?
O1 Co1 O2 86.89(7) . . ?
O6 Co1 O2 77.15(7) . . ?
O5 Co1 O4 101.37(8) . . ?
O3 Co1 O4 86.76(7) . . ?
O1 Co1 O4 162.12(8) . . ?
O6 Co1 O4 78.38(6) . . ?
O2 Co1 O4 77.28(6) . . ?
O5 Co1 Co2 122.20(6) . . ?
O3 Co1 Co2 124.34(5) . . ?
O1 Co1 Co2 125.21(5) . . ?
O6 Co1 Co2 46.72(4) . . ?
O2 Co1 Co2 46.16(4) . . ?
O4 Co1 Co2 46.17(4) . . ?
O2 Co2 O2 180.00(9) . 3_565 ?
O2 Co2 O4 77.84(6) . . ?
O2 Co2 O4 102.16(6) 3_565 . ?
O2 Co2 O4 102.16(6) . 3_565 ?
O2 Co2 O4 77.84(6) 3_565 3_565 ?
O4 Co2 O4 180.00(8) . 3_565 ?
O2 Co2 O6 77.11(6) . . ?
O2 Co2 O6 102.89(6) 3_565 . ?
O4 Co2 O6 78.43(6) . . ?
O4 Co2 O6 101.57(6) 3_565 . ?
O2 Co2 O6 102.89(6) . 3_565 ?
O2 Co2 O6 77.11(6) 3_565 3_565 ?
O4 Co2 O6 101.57(6) . 3_565 ?
O4 Co2 O6 78.43(6) 3_565 3_565 ?
O6 Co2 O6 180 . 3_565 ?
O2 Co2 Co1 46.46(5) . . ?
O2 Co2 Co1 133.54(5) 3_565 . ?
O4 Co2 Co1 46.59(4) . . ?
O4 Co2 Co1 133.41(4) 3_565 . ?
O6 Co2 Co1 46.37(4) . . ?
O6 Co2 Co1 133.63(4) 3_565 . ?
O2 Co2 Co1 133.54(5) . 3_565 ?
O2 Co2 Co1 46.46(5) 3_565 3_565 ?
O4 Co2 Co1 133.41(4) . 3_565 ?
O4 Co2 Co1 46.59(4) 3_565 3_565 ?
O6 Co2 Co1 133.63(4) . 3_565 ?
O6 Co2 Co1 46.37(4) 3_565 3_565 ?
Co1 Co2 Co1 180.000(15) . 3_565 ?
C2 C1 H1A 109.5 . . ?
C2 C1 H1B 109.5 . . ?
H1A C1 H1B 109.5 . . ?
C2 C1 H1C 109.5 . . ?
H1A C1 H1C 109.5 . . ?
H1B C1 H1C 109.5 . . ?
O1 C2 C3 125.9(2) . . ?
O1 C2 C1 117.1(3) . . ?
C3 C2 C1 117.0(3) . . ?
C4 C3 C2 127.5(3) . . ?
C4 C3 H3 116.2 . . ?
C2 C3 H3 116.2 . . ?
O2 C4 C3 122.8(2) . . ?
O2 C4 C5 116.6(2) . . ?
C3 C4 C5 120.6(2) . . ?
C4 C5 H5A 109.5 . . ?
C4 C5 H5B 109.5 . . ?
H5A C5 H5B 109.5 . . ?
C4 C5 H5C 109.5 . . ?
H5A C5 H5C 109.5 . . ?
H5B C5 H5C 109.5 . . ?
C7 C6 H6A 109.5 . . ?
C7 C6 H6B 109.5 . . ?
H6A C6 H6B 109.5 . . ?
C7 C6 H6C 109.5 . . ?
H6A C6 H6C 109.5 . . ?
H6B C6 H6C 109.5 . . ?
O3 C7 C8 125.8(2) . . ?
O3 C7 C6 116.3(3) . . ?
C8 C7 C6 117.9(3) . . ?
C9 C8 C7 126.8(2) . . ?
C9 C8 H8 116.6 . . ?
C7 C8 H8 116.6 . . ?
O4 C9 C8 123.7(2) . . ?
O4 C9 C10 116.7(2) . . ?
C8 C9 C10 119.6(2) . . ?
C9 C10 H10A 109.5 . . ?
C9 C10 H10B 109.5 . . ?
H10A C10 H10B 109.5 . . ?
C9 C10 H10C 109.5 . . ?
H10A C10 H10C 109.5 . . ?
H10B C10 H10C 109.5 . . ?
C12 C11 H11A 109.5 . . ?
C12 C11 H11B 109.5 . . ?
H11A C11 H11B 109.5 . . ?
C12 C11 H11C 109.5 . . ?
H11A C11 H11C 109.5 . . ?
H11B C11 H11C 109.5 . . ?
O5 C12 C13 125.8(3) . . ?
O5 C12 C11 115.9(3) . . ?
C13 C12 C11 118.3(3) . . ?
C14 C13 C12 126.9(3) . . ?
C14 C13 H13 116.6 . . ?
C12 C13 H13 116.6 . . ?
O6 C14 C13 124.2(2) . . ?
O6 C14 C15 115.5(2) . . ?
C13 C14 C15 120.3(3) . . ?
C14 C15 H15A 109.5 . . ?
C14 C15 H15B 109.5 . . ?
H15A C15 H15B 109.5 . . ?
C14 C15 H15C 109.5 . . ?
H15A C15 H15C 109.5 . . ?
H15B C15 H15C 109.5 . . ?
C2 O1 Co1 127.56(17) . . ?
C4 O2 Co2 136.47(16) . . ?
C4 O2 Co1 128.26(16) . . ?
Co2 O2 Co1 87.37(6) . . ?
C7 O3 Co1 127.85(17) . . ?
C9 O4 Co2 137.85(16) . . ?
C9 O4 Co1 127.63(16) . . ?
Co2 O4 Co1 87.24(6) . . ?
C12 O5 Co1 128.36(19) . . ?
C14 O6 Co1 127.45(16) . . ?
C14 O6 Co2 132.22(15) . . ?
Co1 O6 Co2 86.91(6) . . ?
C17A C16A Cl1 113.1(7) . . ?
C17A C16A H16A 109 . . ?
Cl1 C16A H16A 109 . . ?
C17A C16A H16B 109 . . ?
Cl1 C16A H16B 109 . . ?
H16A C16A H16B 107.8 . . ?
C16A C17A Cl2 110.9(7) . . ?
C16A C17A H17A 109.5 . . ?
Cl2 C17A H17A 109.5 . . ?
C16A C17A H17B 109.5 . . ?
Cl2 C17A H17B 109.5 . . ?
H17A C17A H17B 108 . . ?
C16B C17B Cl2 114.1(10) . . ?
C16B C17B H17C 108.7 . . ?
Cl2 C17B H17C 108.7 . . ?
C16B C17B H17D 108.7 . . ?
Cl2 C17B H17D 108.7 . . ?
H17C C17B H17D 107.6 . . ?
C17B C16B Cl1 110.2(11) . . ?
C17B C16B H16C 109.6 . . ?
Cl1 C16B H16C 109.6 . . ?
C17B C16B H16D 109.6 . . ?
Cl1 C16B H16D 109.6 . . ?
H16C C16B H16D 108.1 . . ?

loop_
_geom_bond_atom_site_label_1
_geom_bond_atom_site_label_2
_geom_bond_distance
_geom_bond_site_symmetry_2
_geom_bond_publ_flag
Co1 O5 2.038(2) . ?
Co1 O3 2.0459(18) . ?
Co1 O1 2.0531(18) . ?
Co1 O6 2.0975(16) . ?
Co1 O2 2.0999(17) . ?
Co1 O4 2.1045(16) . ?
Co1 Co2 2.8936(3) . ?
Co2 O2 2.0893(16) . ?
Co2 O2 2.0893(16) 3_565 ?
Co2 O4 2.0900(16) . ?
Co2 O4 2.0900(16) 3_565 ?
Co2 O6 2.1097(16) . ?
Co2 O6 2.1097(16) 3_565 ?
Co2 Co1 2.8936(3) 3_565 ?
C1 C2 1.516(4) . ?
C1 H1A 0.96 . ?
C1 H1B 0.96 . ?
C1 H1C 0.96 . ?
C2 O1 1.250(3) . ?
C2 C3 1.404(4) . ?
C3 C4 1.376(3) . ?
C3 H3 0.93 . ?
C4 O2 1.291(3) . ?
C4 C5 1.493(4) . ?
C5 H5A 0.96 . ?
C5 H5B 0.96 . ?
C5 H5C 0.96 . ?
C6 C7 1.508(4) . ?
C6 H6A 0.96 . ?
C6 H6B 0.96 . ?
C6 H6C 0.96 . ?
C7 O3 1.252(3) . ?
C7 C8 1.407(4) . ?
C8 C9 1.374(4) . ?
C8 H8 0.93 . ?
C9 O4 1.290(3) . ?
C9 C10 1.506(4) . ?
C10 H10A 0.96 . ?
C10 H10B 0.96 . ?
C10 H10C 0.96 . ?
C11 C12 1.519(4) . ?
C11 H11A 0.96 . ?
C11 H11B 0.96 . ?
C11 H11C 0.96 . ?
C12 O5 1.264(3) . ?
C12 C13 1.403(4) . ?
C13 C14 1.364(4) . ?
C13 H13 0.93 . ?
C14 O6 1.297(3) . ?
C14 C15 1.508(4) . ?
C15 H15A 0.96 . ?
C15 H15B 0.96 . ?
C15 H15C 0.96 . ?
Cl1 C16A 1.763(15) . ?
Cl1 C16B 1.767(19) . ?
Cl2 C17B 1.728(13) . ?
Cl2 C17A 1.788(8) . ?
C16A C17A 1.480(16) . ?
C16A H16A 0.97 . ?
C16A H16B 0.97 . ?
C17A H17A 0.97 . ?
C17A H17B 0.97 . ?
C17B C16B 1.46(2) . ?
C17B H17C 0.97 . ?
C17B H17D 0.97 . ?
C16B H16C 0.97 . ?
C16B H16D 0.97 . ?
